data_1100413
loop_
_publ_author_name
'Hillwig, Ralf'
'Harms, Klaus'
'Dehnicke, Kurt'

_publ_section_title
;
 Zur Chemie des Tris(trimethylstannyl) amins. Die Kristallstrukturen von
[Me~3~In--N(SnMe~3~)~3~] and [RClln--N(SnMe~3~)~2~]~2~ mit R\\db Methyl
 und Ethyl
;
_journal_coden_ASTM JORCAI
_journal_issue 1-2
_journal_name_full 'Journal of Organometallic Chemistry'
_journal_page_first 327
_journal_page_last 332
_journal_paper_doi 10.1016/0022-328x(95)05706-u
_journal_volume 501
_journal_year 1995
_chemical_formula_sum 'C14 H42 Cl2 In2 N2 Sn4'
_space_group_IT_number 14
_symmetry_cell_setting monoclinic
_symmetry_space_group_name_Hall '-P 2yn'
_symmetry_space_group_name_H-M 'P 1 21/n 1'
_cell_angle_alpha 90
_cell_angle_beta 94.28(2)
_cell_angle_gamma 90
_cell_formula_units_Z 2
_cell_length_a 10.104(2)
_cell_length_b 9.769(2)
_cell_length_c 15.603(4)
_cod_original_sg_symbol_H-M 'P 21/n'
_cod_database_code 1100413

loop_
_symmetry_equiv_pos_site_id
_symmetry_equiv_pos_as_xyz
1 x,y,z
2 1/2-x,1/2+y,1/2-z
3 -x,-y,-z
4 -1/2+x,-1/2-y,-1/2+z

loop_
_atom_site_label
_atom_site_type_symbol
_atom_site_fract_x
_atom_site_fract_y
_atom_site_fract_z
In1 In 0.10840(3) 0.11283(3) 0.00936(2)
Sn1 Sn -0.19521(3) 0.19834(3) -0.12617(2)
Sn2 Sn -0.20314(4) 0.20262(4) 0.09294(2)
Cl1 Cl 0.1369(2) 0.1648(2) 0.16164(10)
N1 N -0.1085(4) 0.1119(4) -0.0095(2)
C1 C 0.2466(6) 0.2319(8) -0.0567(6)
C2 C -0.200(1) 0.0809(10) 0.2062(5)
C3 C -0.4100(6) 0.2157(10) 0.0529(5)
C4 C -0.1196(9) 0.4005(7) 0.1173(5)
C5 C -0.2336(8) 0.4102(7) -0.1049(5)
C6 C -0.0584(6) 0.1916(8) -0.2229(4)
C7 C -0.3767(6) 0.0928(7) -0.1587(4)
H1 H 0.2844(48) 0.3026(42) -0.0187(15)
H2 H 0.2012(15) 0.2739(54) -0.1070(24)
H3 H 0.3169(35) 0.1730(14) -0.0744(37)
H4 H -0.2731(45) 0.1073(53) 0.2397(24)
H5 H -0.1167(33) 0.0949(57) 0.2402(23)
H6 H -0.2088(73) -0.0149(12) 0.1905(5)
H7 H -0.4422(17) 0.3069(23) 0.0646(40)
H8 H -0.4586(10) 0.1489(48) 0.0841(32)
H9 H -0.423(1) 0.1974(69) -0.0083(10)
H10 H -0.1019(59) 0.4132(26) 0.1787(6)
H11 H -0.1815(28) 0.4699(7) 0.0948(37)
H12 H -0.0374(34) 0.4084(24) 0.0983(34)
H13 H -0.2991(42) 0.4191(7) -0.0629(27)
H14 H -0.2670(53) 0.4524(15) -0.1585(9)
H15 H -0.1511(14) 0.4553(13) -0.0837(34)
H16 H 0.0062(34) 0.1199(39) -0.2095(19)
H17 H -0.0133(40) 0.2790(21) -0.2253(25)
H18 H -0.1057(10) 0.1728(57) -0.2781(7)
H19 H -0.4500(8) 0.1571(12) -0.1602(33)
H20 H -0.3895(26) 0.0228(37) -0.1159(19)
H21 H -0.3733(21) 0.0503(46) -0.2147(16)
N1B N 0.1085(4) -0.1119(4) 0.0095(2)
In1B In -0.10840(3) -0.11283(3) -0.00936(2)
Sn1B Sn 0.19521(3) -0.19834(3) 0.12617(2)
Sn2B Sn 0.20314(4) -0.20262(4) -0.09294(2)
Cl1B Cl -0.1369(2) -0.1648(2) -0.16164(10)
C1B C -0.2466(6) -0.2319(8) 0.0567(6)
C5B C 0.2336(8) -0.4102(7) 0.1049(5)
C6B C 0.0584(6) -0.1916(8) 0.2229(4)
C7B C 0.3767(6) -0.0928(7) 0.1587(4)
C2B C 0.200(1) -0.0809(10) -0.2062(5)
C3B C 0.4100(6) -0.2157(10) -0.0529(5)
C4B C 0.1196(9) -0.4005(7) -0.1173(5)
H1B H -0.2844(48) -0.3026(42) 0.0187(15)
H2B H -0.2012(15) -0.2739(54) 0.1070(24)
H3B H -0.3169(35) -0.1730(14) 0.0744(37)
H13B H 0.2991(42) -0.4191(7) 0.0629(27)
H14B H 0.2670(53) -0.4524(15) 0.1585(9)
H15B H 0.1511(14) -0.4553(13) 0.0837(34)
H16B H -0.0062(34) -0.1199(39) 0.2095(19)
H17B H 0.0133(40) -0.2790(21) 0.2253(25)
H18B H 0.1057(10) -0.1728(57) 0.2781(7)
H19B H 0.4500(8) -0.1571(12) 0.1602(33)
H20B H 0.3895(26) -0.0228(37) 0.1159(19)
H21B H 0.3733(21) -0.0503(46) 0.2147(16)
H4B H 0.2731(45) -0.1073(53) -0.2397(24)
H5B H 0.1167(33) -0.0949(57) -0.2402(23)
H6B H 0.2088(73) 0.0149(12) -0.1905(5)
H7B H 0.4422(17) -0.3069(23) -0.0646(40)
H8B H 0.4586(10) -0.1489(48) -0.0841(32)
H9B H 0.423(1) -0.1974(69) 0.0083(10)
H10B H 0.1019(59) -0.4132(26) -0.1787(6)
H11B H 0.1815(28) -0.4699(7) -0.0948(37)
H12B H 0.0374(34) -0.4084(24) -0.0983(34)

loop_
_atom_type_symbol
_atom_type_radius_bond
C 0.68
H 0.23
Cl 0.99
In 1.35
N 0.68
Sn 1.46
